data_2007427
loop_
_publ_author_name
'Parvez, Masood'
'Sabir, Aaliya P.'

_publ_section_title
;
 Doxylaminium Tetrachlorozincate(II) and Doxylaminium
 Tetrachlorocobaltate(II)
;
_journal_issue 7
_journal_name_full 'Acta Crystallographica Section C'
_journal_page_first 933
_journal_page_last 935
_journal_paper_doi 10.1107/S0108270198001292
_journal_volume 54
_journal_year 1998
_chemical_formula_analytical 'C17 H24 N2 O 2+, Co Cl4 2-'
_chemical_formula_iupac '(C17 H24 N2 O) [Co Cl4]'
_chemical_formula_moiety 'C17 H24 N2 O 2+, Co Cl4 2-'
_chemical_formula_sum 'C17 H24 Cl4 Co N2 O'
_chemical_formula_weight 473.13
_chemical_name_common 'Doxylamine tetrachlorocobaltate(II)'
_space_group_IT_number 14
_symmetry_cell_setting monoclinic
_symmetry_space_group_name_Hall '-P 2yn'
_symmetry_space_group_name_H-M 'P 1 21/n 1'
_cell_angle_alpha 90.00
_cell_angle_beta 107.313(9)
_cell_angle_gamma 90.00
_cell_formula_units_Z 4
_cell_length_a 9.5279(12)
_cell_length_b 18.229(3)
_cell_length_c 12.7795(13)
_cell_measurement_reflns_used 25
_cell_measurement_temperature 170.0(10)
_cell_measurement_theta_max 15.0
_cell_measurement_theta_min 10.0
_cell_volume 2119.0(5)
_computing_cell_refinement 'MSC/AFC Diffractometer Control Software'
_computing_data_collection
;
MSC/AFC Diffractometer Control Software
(Molecular Structure Corporation, 1988)
;
_computing_data_reduction 'TEXSAN (Molecular Structure Corporation, 1994)'
_computing_molecular_graphics 'TEXSAN (Molecular Structure Corporation, 1994)'
_computing_publication_material SHELXL97
_computing_structure_refinement 'SHELXL97 (Sheldrick, 1997)'
_computing_structure_solution 'SAPI91 (Fan, 1991)'
_diffrn_ambient_temperature 170.0(10)
_diffrn_measurement_device AFC-6S
_diffrn_measurement_method '\w/2\q scans'
_diffrn_radiation_monochromator graphite
_diffrn_radiation_source 'fine-focus sealed tube'
_diffrn_radiation_type 'Mo K\a'
_diffrn_radiation_wavelength 0.71069
_diffrn_reflns_av_R_equivalents 0.0608
_diffrn_reflns_av_sigmaI/netI 0.1919
_diffrn_reflns_limit_h_max 12
_diffrn_reflns_limit_h_min 0
_diffrn_reflns_limit_k_max 23
_diffrn_reflns_limit_k_min 0
_diffrn_reflns_limit_l_max 15
_diffrn_reflns_limit_l_min -16
_diffrn_reflns_number 5172
_diffrn_reflns_theta_max 27.5
_diffrn_reflns_theta_min 2.00
_diffrn_standards_decay_% 0.43
_diffrn_standards_interval_count 200
_diffrn_standards_number 3
_exptl_absorpt_coefficient_mu 1.322
_exptl_absorpt_correction_T_max 0.81
_exptl_absorpt_correction_T_min 0.63
_exptl_absorpt_correction_type 'empirical (North et al., 1968) '
_exptl_absorpt_process_details '\y scan (3 reflections)'
_exptl_crystal_colour blue
_exptl_crystal_density_diffrn 1.483
_exptl_crystal_density_meas ?
_exptl_crystal_description prism
_exptl_crystal_F_000 972
_exptl_crystal_size_max 0.30
_exptl_crystal_size_mid 0.30
_exptl_crystal_size_min 0.16
_refine_diff_density_max 0.685
_refine_diff_density_min -0.574
_refine_ls_extinction_method none
_refine_ls_goodness_of_fit_ref 0.953
_refine_ls_hydrogen_treatment 'H atoms geometrically idealized with C-H and N-H 0.95 \%A'
_refine_ls_matrix_type full
_refine_ls_number_parameters 227
_refine_ls_number_reflns 4892
_refine_ls_number_restraints 0
_refine_ls_restrained_S_all 0.953
_refine_ls_R_factor_all 0.2150
_refine_ls_R_factor_gt 0.0484
_refine_ls_shift/su_max <0.001
_refine_ls_shift/su_mean 0.000
_refine_ls_structure_factor_coef Fsqd
_refine_ls_weighting_details 'w = 1/[\s^2^(Fo^2^)+(0.066P)^2^] where P=(Fo^2^+2Fc^2^)/3'
_refine_ls_weighting_scheme calc
_refine_ls_wR_factor_ref 0.1673
_reflns_number_gt 1836
_reflns_number_total 4892
_reflns_threshold_expression >2sigma(I)
_cod_data_source_file fg1429.cif
_cod_data_source_block 2
_cod_depositor_comments
;
The following automatic conversions were performed:

'_exptl_crystal_density_meas' value 'not measured' was changed to '?'
- the value is perceived as not measured.

Automatic conversion script
Id: cif_fix_values 3008 2015-01-20 13:52:24Z robertas 

The following automatic conversions were performed:

'_refine_ls_weighting_scheme' value 'calc w =
1/[\s^2^(Fo^2^)+(0.066P)^2^] where P=(Fo^2^+2Fc^2^)/3' was changed to
'calc'. New tag '_refine_ls_weighting_details' was created. The value
of the new tag was set to 'w = 1/[\s^2^(Fo^2^)+(0.066P)^2^] where
P=(Fo^2^+2Fc^2^)/3'.

Automatic conversion script
Id: cif_fix_values 3143 2015-03-26 13:38:13Z robertas 
;
_cod_original_cell_volume 2119.1(5)
_cod_original_sg_symbol_H-M 'P 21/n'
_cod_database_code 2007427

loop_
_symmetry_equiv_pos_as_xyz
'x, y, z'
'-x+1/2, y+1/2, -z+1/2'
'-x, -y, -z'
'x-1/2, -y+1/2, z-1/2'

loop_
_atom_site_label
_atom_site_fract_x
_atom_site_fract_y
_atom_site_fract_z
_atom_site_U_iso_or_equiv
_atom_site_adp_type
_atom_site_calc_flag
_atom_site_refinement_flags
_atom_site_occupancy
_atom_site_disorder_assembly
_atom_site_disorder_group
_atom_site_type_symbol
Co1 .83880(9) .38624(5) .72772(6) .0316(2) Uani d . 1 . . Co
Cl1 .64766(19) .45348(10) .74963(14) .0482(5) Uani d . 1 . . Cl
Cl2 .9194(2) .29487(9) .85458(12) .0463(5) Uani d . 1 . . Cl
Cl3 .75288(18) .33718(10) .55459(12) .0416(4) Uani d . 1 . . Cl
Cl4 1.03089(18) .46165(10) .74139(13) .0439(4) Uani d . 1 . . Cl
O1 .5206(4) .2320(2) .6630(3) .0319(10) Uani d . 1 . . O
N1 .4119(6) .3460(3) .5560(4) .0368(13) Uani d . 1 . . N
N2 .6692(5) .1400(3) .5626(4) .0298(12) Uani d . 1 . . N
C1 .3703(8) .4041(4) .4876(5) .0451(18) Uani d . 1 . . C
C2 .2313(8) .4305(4) .4650(6) .051(2) Uani d . 1 . . C
C3 .1349(9) .3980(4) .5140(6) .057(2) Uani d . 1 . . C
C4 .1795(9) .3386(4) .5825(6) .0530(19) Uani d . 1 . . C
C5 .3211(7) .3131(3) .6042(5) .0335(15) Uani d . 1 . . C
C6 .3866(7) .2523(4) .6880(5) .0327(15) Uani d . 1 . . C
C7 .2853(7) .1866(4) .6733(5) .0364(16) Uani d . 1 . . C
C8 .2410(8) .1573(4) .7578(6) .0498(19) Uani d . 1 . . C
C9 .1632(8) .0912(4) .7435(6) .055(2) Uani d . 1 . . C
C10 .1290(8) .0552(4) .6459(7) .056(2) Uani d . 1 . . C
C11 .1657(7) .0852(4) .5594(6) .0430(17) Uani d . 1 . . C
C12 .2447(7) .1506(4) .5726(5) .0385(16) Uani d . 1 . . C
C13 .4241(9) .2882(4) .8016(5) .055(2) Uani d . 1 . . C
C14 .6105(7) .1782(3) .7321(5) .0355(15) Uani d . 1 . . C
C15 .7284(7) .1600(3) .6810(5) .0345(15) Uani d . 1 . . C
C16 .5853(7) .0701(3) .5465(5) .0411(17) Uani d . 1 . . C
C17 .7868(8) .1369(4) .5097(6) .054(2) Uani d . 1 . . C
H1 .5092 .3278 .5705 .049(4) Uiso calc R 1 . . H
H2 .6030 .1777 .5275 .049(4) Uiso calc R 1 . . H
H1A .4381 .4263 .4558 .049(4) Uiso calc R 1 . . H
H2A .2003 .4706 .4162 .049(4) Uiso calc R 1 . . H
H3 .0381 .4168 .5003 .049(4) Uiso calc R 1 . . H
H4 .1129 .3155 .6145 .049(4) Uiso calc R 1 . . H
H8 .2635 .1822 .8261 .049(4) Uiso calc R 1 . . H
H9 .1339 .0713 .8025 .049(4) Uiso calc R 1 . . H
H10 .0797 .0092 .6378 .049(4) Uiso calc R 1 . . H
H11 .1373 .0613 .4902 .049(4) Uiso calc R 1 . . H
H12 .2710 .1707 .5125 .049(4) Uiso calc R 1 . . H
H13A .4877 .3287 .8044 .049(4) Uiso calc R 1 . . H
H13B .4715 .2534 .8559 .049(4) Uiso calc R 1 . . H
H13C .3363 .3047 .8148 .049(4) Uiso calc R 1 . . H
H14A .5545 .1358 .7363 .049(4) Uiso calc R 1 . . H
H14B .6521 .1971 .8040 .049(4) Uiso calc R 1 . . H
H15A .7920 .2010 .6880 .049(4) Uiso calc R 1 . . H
H15B .7849 .1202 .7197 .049(4) Uiso calc R 1 . . H
H16A .5102 .0732 .5813 .049(4) Uiso calc R 1 . . H
H16B .6499 .0309 .5776 .049(4) Uiso calc R 1 . . H
H16C .5423 .0616 .4703 .049(4) Uiso calc R 1 . . H
H17A .8390 .1821 .5209 .049(4) Uiso calc R 1 . . H
H17B .7448 .1287 .4333 .049(4) Uiso calc R 1 . . H
H17C .8523 .0980 .5406 .049(4) Uiso calc R 1 . . H

loop_
_atom_site_aniso_label
_atom_site_aniso_U_11
_atom_site_aniso_U_22
_atom_site_aniso_U_33
_atom_site_aniso_U_12
_atom_site_aniso_U_13
_atom_site_aniso_U_23
Co1 .0324(5) .0332(5) .0260(4) -.0031(4) .0037(3) -.0036(4)
Cl1 .0399(10) .0469(11) .0562(11) -.0001(9) .0121(8) -.0175(9)
Cl2 .0607(11) .0372(10) .0282(8) -.0100(9) -.0066(7) .0002(7)
Cl3 .0450(10) .0522(10) .0247(7) -.0071(8) .0059(7) -.0059(7)
Cl4 .0382(9) .0506(11) .0411(9) -.0128(8) .0090(7) -.0026(8)
O1 .038(3) .027(2) .031(2) .0029(19) .0104(19) .0068(18)
N1 .036(3) .032(3) .036(3) .000(3) .002(2) -.003(2)
N2 .024(3) .029(3) .032(3) .000(2) .003(2) .003(2)
C1 .064(5) .037(4) .027(3) -.007(4) .003(3) .005(3)
C2 .061(5) .031(4) .047(4) .012(4) -.005(4) .004(3)
C3 .060(5) .055(5) .056(5) .020(4) .018(4) -.002(4)
C4 .067(5) .045(5) .050(4) .010(4) .022(4) .001(4)
C5 .044(4) .025(3) .031(3) .002(3) .011(3) -.010(3)
C6 .035(4) .042(4) .023(3) .005(3) .012(3) -.001(3)
C7 .033(4) .049(4) .030(3) .005(3) .013(3) .001(3)
C8 .054(4) .066(5) .036(4) -.003(4) .023(3) .001(4)
C9 .052(5) .061(5) .057(5) -.007(4) .025(4) .018(4)
C10 .034(4) .052(5) .078(6) -.007(4) .010(4) .012(4)
C11 .029(4) .042(4) .056(4) -.004(3) .010(3) -.004(3)
C12 .033(4) .051(4) .031(3) -.001(3) .009(3) -.001(3)
C13 .079(6) .053(5) .034(4) -.008(4) .018(4) -.010(3)
C14 .037(4) .038(4) .027(3) .002(3) .003(3) .004(3)
C15 .032(3) .032(4) .030(3) .000(3) -.005(3) -.001(3)
C16 .048(4) .035(4) .034(3) -.010(3) .003(3) -.003(3)
C17 .051(5) .061(5) .055(5) -.004(4) .026(4) -.002(4)

loop_
_atom_type_symbol
_atom_type_description
_atom_type_scat_dispersion_real
_atom_type_scat_dispersion_imag
_atom_type_scat_source
C C 0.0033 0.0016 'International Tables Vol C Tables 4.2.6.8 and 6.1.1.4'
H H 0.0000 0.0000 'International Tables Vol C Tables 4.2.6.8 and 6.1.1.4'
N N 0.0061 0.0033 'International Tables Vol C Tables 4.2.6.8 and 6.1.1.4'
O O 0.0106 0.0060 'International Tables Vol C Tables 4.2.6.8 and 6.1.1.4'
Cl Cl 0.1484 0.1585 'International Tables Vol C Tables 4.2.6.8 and 6.1.1.4'
Co Co 0.3494 0.9721 'International Tables Vol C Tables 4.2.6.8 and 6.1.1.4'

loop_
_geom_angle_atom_site_label_1
_geom_angle_atom_site_label_2
_geom_angle_atom_site_label_3
_geom_angle
_geom_angle_publ_flag
Cl4 Co1 Cl1 108.81(7) n
Cl4 Co1 Cl2 107.16(7) n
Cl1 Co1 Cl2 114.55(8) n
Cl4 Co1 Cl3 111.11(7) n
Cl1 Co1 Cl3 104.98(7) n
Cl2 Co1 Cl3 110.27(7) n
C14 O1 C6 116.4(4) y
C5 N1 C1 122.7(6) y
C16 N2 C15 112.0(5) y
C17 N2 C15 111.4(5) y
C17 N2 C16 110.8(5) y
C2 C1 N1 119.6(7) n
C1 C2 C3 119.2(7) n
C4 C3 C2 120.1(7) n
C5 C4 C3 119.5(7) n
N1 C5 C4 118.9(6) n
N1 C5 C6 117.2(6) n
C4 C5 C6 123.7(6) n
O1 C6 C7 109.9(5) n
O1 C6 C13 110.1(5) n
C7 C6 C13 114.5(5) n
O1 C6 C5 103.4(5) n
C7 C6 C5 111.8(5) n
C13 C6 C5 106.5(5) n
C8 C7 C12 118.4(6) n
C8 C7 C6 122.8(6) n
C12 C7 C6 118.6(5) n
C7 C8 C9 120.4(7) n
C10 C9 C8 120.6(7) n
C9 C10 C11 119.9(7) n
C10 C11 C12 120.2(7) n
C7 C12 C11 120.4(6) n
O1 C14 C15 105.9(5) n
N2 C15 C14 113.0(5) n

loop_
_geom_bond_atom_site_label_1
_geom_bond_atom_site_label_2
_geom_bond_site_symmetry_2
_geom_bond_distance
_geom_bond_publ_flag
Co1 Cl1 . 2.2806(19) y
Co1 Cl2 . 2.2916(18) y
Co1 Cl3 . 2.2994(16) y
Co1 Cl4 . 2.2538(18) y
O1 C14 . 1.423(7) y
O1 C6 . 1.453(7) y
N1 C1 . 1.356(8) y
N1 C5 . 1.343(8) y
N2 C15 . 1.494(7) y
N2 C16 . 1.486(7) y
N2 C17 . 1.472(8) y
C1 C2 . 1.357(9) n
C2 C3 . 1.389(10) n
C3 C4 . 1.377(10) n
C4 C5 . 1.376(9) n
C5 C6 . 1.538(8) n
C6 C7 . 1.515(9) n
C6 C13 . 1.534(8) n
C7 C8 . 1.378(8) n
C7 C12 . 1.393(8) n
C8 C9 . 1.397(10) n
C9 C10 . 1.362(10) n
C10 C11 . 1.369(9) n
C11 C12 . 1.393(9) n
C14 C15 . 1.495(8) n

loop_
_geom_hbond_atom_site_label_D
_geom_hbond_atom_site_label_H
_geom_hbond_atom_site_label_A
_geom_hbond_site_symmetry_D
_geom_hbond_site_symmetry_H
_geom_hbond_site_symmetry_A
_geom_hbond_distance_DH
_geom_hbond_distance_HA
_geom_hbond_distance_DA
_geom_hbond_angle_DHA
_geom_hbond_publ_flag
N1 H1 Cl3 1_555 1_555 1_555 0.95 2.40 3.259(7) 151 y
N2 H2 Cl2 1_555 1_555 4_555 0.95 2.43 3.221(6) 141 y
N1 H1 O1 1_555 1_555 1_555 0.95 2.09 2.533(8) 107 y
N2 H2 O1 1_555 1_555 1_555 0.95 2.33 2.747(8) 106 y

loop_
_geom_torsion_atom_site_label_1
_geom_torsion_atom_site_label_2
_geom_torsion_atom_site_label_3
_geom_torsion_atom_site_label_4
_geom_torsion
_geom_torsion_publ_flag
C5 N1 C1 C2 -0.8(9) n
N1 C1 C2 C3 1.1(10) n
C1 C2 C3 C4 -1.7(11) n
C2 C3 C4 C5 1.8(11) n
C1 N1 C5 C4 0.8(9) n
C1 N1 C5 C6 -174.5(5) n
C3 C4 C5 N1 -1.3(10) n
C3 C4 C5 C6 173.7(6) n
C14 O1 C6 C7 -63.5(6) n
C14 O1 C6 C13 63.5(7) n
C14 O1 C6 C5 177.0(5) n
N1 C5 C6 O1 -18.5(7) n
C4 C5 C6 O1 166.4(6) n
N1 C5 C6 C7 -136.6(5) n
C4 C5 C6 C7 48.3(8) n
N1 C5 C6 C13 97.6(6) n
C4 C5 C6 C13 -77.5(8) n
O1 C6 C7 C8 119.0(7) n
C13 C6 C7 C8 -5.5(9) n
C5 C6 C7 C8 -126.8(7) n
O1 C6 C7 C12 -55.7(7) n
C13 C6 C7 C12 179.8(6) n
C5 C6 C7 C12 58.5(7) n
C12 C7 C8 C9 3.0(10) n
C6 C7 C8 C9 -171.7(6) n
C7 C8 C9 C10 -0.5(11) n
C8 C9 C10 C11 -2.6(11) n
C9 C10 C11 C12 3.3(10) n
C8 C7 C12 C11 -2.3(10) n
C6 C7 C12 C11 172.6(6) n
C10 C11 C12 C7 -0.9(10) n
C6 O1 C14 C15 172.7(5) n
C17 N2 C15 C14 168.6(5) n
C16 N2 C15 C14 -66.6(6) n
O1 C14 C15 N2 -52.1(6) n
